data_2242226
loop_
_publ_author_name
'Morales-Rivera, Keyla F.'
'Pi\~nero Cruz, Dalice M.'
'Prieto, Jose A.'

_publ_section_title
;
 Crystal structure of
 ({-})-(<i>S</i>)-4-[(2<i>S</i>,3<i>S</i>,4<i>S</i>,<i>Z</i>)-3-hydroxy-4-methylhept-5-en-2-yl]-1,3-dioxolan-2-one
;
_journal_issue 7
_journal_name_full 'Acta Crystallographica Section E'
_journal_page_first 1070
_journal_page_last 1072
_journal_paper_doi 10.1107/S2056989017009318
_journal_volume 73
_journal_year 2017
_chemical_formula_moiety 'C11 H18 O4'
_chemical_formula_sum 'C11 H18 O4'
_chemical_formula_weight 214.25
_chemical_name_systematic
(-)-(<i>S</i>)-4-[(2<i>S</i>,3<i>S</i>,4<i>S</i>,<i>Z</i>)-3-hydroxy-4-methylhept-5-en-2-yl]-1,3-dioxolan-2-one
_space_group_crystal_system orthorhombic
_space_group_IT_number 19
_space_group_name_Hall 'P 2ac 2ab'
_space_group_name_H-M_alt 'P 21 21 21'
_symmetry_space_group_name_Hall 'P 2ac 2ab'
_symmetry_space_group_name_H-M 'P 21 21 21'
_atom_sites_solution_hydrogens geom
_atom_sites_solution_primary dual
_cell_angle_alpha 90
_cell_angle_beta 90
_cell_angle_gamma 90
_cell_formula_units_Z 4
_cell_length_a 5.09680(10)
_cell_length_b 8.81530(10)
_cell_length_c 25.6052(3)
_cell_measurement_reflns_used 12810
_cell_measurement_temperature 100.01(10)
_cell_measurement_theta_max 68.7510
_cell_measurement_theta_min 3.4510
_cell_volume 1150.44(3)
_computing_cell_refinement
;
CrysAlis PRO (Rigaku OD, 2016)
;
_computing_data_collection
;
CrysAlis PRO (Rigaku OD, 2016)
;
_computing_data_reduction
;
CrysAlis PRO (Rigaku OD, 2016)
;
_computing_molecular_graphics
;
Mercury (Macrae <i>et al.</i>,  2008)
;
_computing_publication_material
;
<i>OLEX2</i> (Dolomanov <i>et al.</i>,  2009)
;
_computing_structure_refinement
;
SHELXL2016 (Sheldrick, 2015b)
;
_computing_structure_solution
;
SHELXT (Sheldrick, 2015a)
;
_diffrn_ambient_temperature 100.01(10)
_diffrn_measured_fraction_theta_full 1.000
_diffrn_measured_fraction_theta_max 0.998
_diffrn_measurement_device 'four-circle diffractometer'
_diffrn_measurement_device_type 'Rigaku OD SuperNova, Single source at offset/far, HyPix3000'
_diffrn_measurement_method '\w scans'
_diffrn_radiation_monochromator mirror
_diffrn_radiation_type CuK\a
_diffrn_radiation_wavelength 1.54184
_diffrn_reflns_av_R_equivalents 0.0295
_diffrn_reflns_limit_h_max 6
_diffrn_reflns_limit_h_min -6
_diffrn_reflns_limit_k_max 10
_diffrn_reflns_limit_k_min -10
_diffrn_reflns_limit_l_max 31
_diffrn_reflns_limit_l_min -30
_diffrn_reflns_number 17757
_diffrn_reflns_theta_full 67.684
_diffrn_reflns_theta_max 69.036
_diffrn_reflns_theta_min 3.452
_exptl_absorpt_coefficient_mu 0.771
_exptl_absorpt_correction_T_max 1.000
_exptl_absorpt_correction_T_min 0.739
_exptl_absorpt_correction_type gaussian
_exptl_absorpt_process_details
;
(CrysAlis PRO; Rigaku OD, 2016)
;
_exptl_crystal_colour colourless
_exptl_crystal_density_diffrn 1.237
_exptl_crystal_description block
_exptl_crystal_F_000 464
_exptl_crystal_size_max 0.227
_exptl_crystal_size_mid 0.125
_exptl_crystal_size_min 0.058
_refine_diff_density_max 0.227
_refine_diff_density_min -0.173
_refine_ls_abs_structure_details
;
Flack <i>x</i> determined using 812 quotients
[(<i>I</i>^+^)-(<i>I</i>^-^)]/[(<i>I</i>^+^)+(<i>I</i>^-^)]
(Parsons <i>et al.</i>,  2013)
;
_refine_ls_abs_structure_Flack 0.05(6)
_refine_ls_extinction_coef 0.0032(6)
_refine_ls_extinction_expression Fc^*^=kFc[1+0.001xFc^2^\l^3^/sin(2\q)]^-1/4^
_refine_ls_extinction_method
;
(SHELXL2016; Sheldrick, 2015b)
;
_refine_ls_goodness_of_fit_ref 1.256
_refine_ls_hydrogen_treatment constr
_refine_ls_matrix_type full
_refine_ls_number_parameters 141
_refine_ls_number_reflns 2131
_refine_ls_number_restraints 0
_refine_ls_restrained_S_all 1.256
_refine_ls_R_factor_all 0.0330
_refine_ls_R_factor_gt 0.0323
_refine_ls_shift/su_max 0.000
_refine_ls_shift/su_mean 0.000
_refine_ls_structure_factor_coef Fsqd
_refine_ls_weighting_details 'w=1/[\s^2^(Fo^2^)+(0.0367P)^2^+0.4414P] where P=(Fo^2^+2Fc^2^)/3'
_refine_ls_weighting_scheme calc
_refine_ls_wR_factor_gt 0.0934
_refine_ls_wR_factor_ref 0.0938
_reflns_number_gt 2081
_reflns_number_total 2131
_reflns_threshold_expression 'I > 2\s(I)'
_cod_data_source_file su5376sup1.cif
_cod_data_source_block I
_cod_database_code 2242226
_shelx_space_group_comment
;
The symmetry employed for this shelxl refinement is uniquely defined
by the following loop, which should always be used as a source of
symmetry information in preference to the above space-group names.
They are only intended as comments.
;

loop_
_space_group_symop_operation_xyz
'x, y, z'
'-x+1/2, -y, z+1/2'
'-x, y+1/2, -z+1/2'
'x+1/2, -y+1/2, -z'

loop_
_atom_site_type_symbol
_atom_site_label
_atom_site_fract_x
_atom_site_fract_y
_atom_site_fract_z
_atom_site_U_iso_or_equiv
_atom_site_adp_type
_atom_site_calc_flag
_atom_site_occupancy
O O1 0.9031(4) -0.13807(18) 0.69895(7) 0.0267(4) Uani d 1
O O2 0.6220(3) 0.03761(19) 0.72821(6) 0.0234(4) Uani d 1
O O3 0.9752(3) 0.10820(18) 0.68416(6) 0.0214(4) Uani d 1
O O4 0.8749(4) 0.55481(18) 0.66999(6) 0.0241(4) Uani d 1
H H4 0.838292 0.644582 0.674153 0.036 Uiso calc 1
C C1 0.8397(5) -0.0079(3) 0.70337(9) 0.0196(5) Uani d 1
C C2 0.6171(5) 0.2019(3) 0.73034(9) 0.0208(5) Uani d 1
H H2A 0.653581 0.237855 0.765407 0.025 Uiso calc 1
H H2B 0.447987 0.240857 0.719285 0.025 Uiso calc 1
C C3 0.8339(5) 0.2503(2) 0.69242(9) 0.0182(5) Uani d 1
H H3 0.949859 0.323486 0.709691 0.022 Uiso calc 1
C C4 0.7482(5) 0.3135(2) 0.63967(8) 0.0164(5) Uani d 1
H H4A 0.904016 0.316110 0.617275 0.020 Uiso calc 1
C C5 0.6564(5) 0.4780(2) 0.64684(9) 0.0179(5) Uani d 1
H H5 0.509516 0.479338 0.671547 0.021 Uiso calc 1
C C6 0.5674(5) 0.5528(3) 0.59550(8) 0.0188(5) Uani d 1
H H6 0.418322 0.494773 0.581917 0.023 Uiso calc 1
C C7 0.7832(5) 0.5488(3) 0.55492(9) 0.0224(5) Uani d 1
H H7 0.947944 0.581376 0.565794 0.027 Uiso calc 1
C C8 0.7641(5) 0.5043(3) 0.50573(9) 0.0266(5) Uani d 1
H H8 0.916088 0.510563 0.485756 0.032 Uiso calc 1
C C9 0.5243(6) 0.4446(4) 0.47858(10) 0.0394(7) Uani d 1
H H9A 0.492138 0.503209 0.447625 0.059 Uiso calc 1
H H9B 0.375977 0.452228 0.501530 0.059 Uiso calc 1
H H9C 0.551540 0.340378 0.469213 0.059 Uiso calc 1
C C10 0.5456(5) 0.2129(3) 0.61247(9) 0.0208(5) Uani d 1
H H10A 0.379257 0.222893 0.629735 0.031 Uiso calc 1
H H10B 0.601834 0.109062 0.613932 0.031 Uiso calc 1
H H10C 0.528349 0.243598 0.576661 0.031 Uiso calc 1
C C11 0.4749(6) 0.7165(3) 0.60482(10) 0.0268(6) Uani d 1
H H11A 0.343748 0.717439 0.631719 0.040 Uiso calc 1
H H11B 0.401916 0.756573 0.573128 0.040 Uiso calc 1
H H11C 0.621298 0.777709 0.615420 0.040 Uiso calc 1

loop_
_atom_site_aniso_label
_atom_site_aniso_U_11
_atom_site_aniso_U_22
_atom_site_aniso_U_33
_atom_site_aniso_U_12
_atom_site_aniso_U_13
_atom_site_aniso_U_23
O1 0.0337(10) 0.0144(8) 0.0319(9) 0.0021(7) -0.0088(8) -0.0007(7)
O2 0.0230(8) 0.0183(8) 0.0289(8) -0.0017(7) 0.0033(7) 0.0048(7)
O3 0.0198(8) 0.0151(7) 0.0292(8) 0.0029(7) 0.0022(7) 0.0037(6)
O4 0.0278(9) 0.0128(7) 0.0316(9) 0.0000(7) -0.0107(7) -0.0023(7)
C1 0.0218(11) 0.0181(11) 0.0189(10) -0.0010(10) -0.0052(9) 0.0004(9)
C2 0.0244(12) 0.0166(11) 0.0215(11) 0.0024(11) 0.0028(10) 0.0003(9)
C3 0.0180(11) 0.0134(10) 0.0231(11) 0.0004(9) -0.0006(9) -0.0017(8)
C4 0.0159(10) 0.0128(10) 0.0205(10) 0.0007(9) 0.0012(9) -0.0006(8)
C5 0.0175(11) 0.0146(10) 0.0214(11) -0.0010(9) -0.0012(9) -0.0014(9)
C6 0.0158(11) 0.0181(11) 0.0224(11) -0.0002(9) -0.0019(9) 0.0013(9)
C7 0.0164(11) 0.0230(11) 0.0277(11) 0.0002(10) -0.0008(9) 0.0054(10)
C8 0.0217(12) 0.0331(13) 0.0251(11) 0.0042(11) 0.0026(10) 0.0053(10)
C9 0.0310(15) 0.0616(19) 0.0258(13) -0.0003(15) -0.0020(11) -0.0064(13)
C10 0.0218(12) 0.0182(11) 0.0224(11) -0.0015(10) -0.0008(9) -0.0013(9)
C11 0.0314(14) 0.0192(12) 0.0299(12) 0.0065(11) -0.0050(11) 0.0029(10)

loop_
_atom_type_symbol
_atom_type_description
_atom_type_scat_dispersion_real
_atom_type_scat_dispersion_imag
_atom_type_scat_source
C C 0.0181 0.0091 'International Tables Vol C Tables 4.2.6.8 and 6.1.1.4'
H H 0.0000 0.0000 'International Tables Vol C Tables 4.2.6.8 and 6.1.1.4'
O O 0.0492 0.0322 'International Tables Vol C Tables 4.2.6.8 and 6.1.1.4'

loop_
_exptl_crystal_face_index_h
_exptl_crystal_face_index_k
_exptl_crystal_face_index_l
_exptl_crystal_face_perp_dist
1 -1 16 0.0260
0 0 -17 0.0054
0 -6 5 0.1000
3 0 -3 0.0699
1 5 -5 0.0731
-3 -1 4 0.0505

loop_
_geom_angle_atom_site_label_1
_geom_angle_atom_site_label_2
_geom_angle_atom_site_label_3
_geom_angle
C1 O2 C2 109.32(19)
C1 O3 C3 110.52(17)
C5 O4 H4 109.5
O1 C1 O2 123.7(2)
O1 C1 O3 124.2(2)
O3 C1 O2 112.07(19)
O2 C2 H2A 111.0
O2 C2 H2B 111.0
O2 C2 C3 104.01(18)
H2A C2 H2B 109.0
C3 C2 H2A 111.0
C3 C2 H2B 111.0
O3 C3 C2 102.04(17)
O3 C3 H3 109.4
O3 C3 C4 109.03(18)
C2 C3 H3 109.4
C4 C3 C2 117.2(2)
C4 C3 H3 109.4
C3 C4 H4A 107.1
C3 C4 C5 109.04(18)
C3 C4 C10 112.68(18)
C5 C4 H4A 107.1
C10 C4 H4A 107.1
C10 C4 C5 113.36(19)
O4 C5 C4 105.02(18)
O4 C5 H5 108.7
O4 C5 C6 112.33(18)
C4 C5 H5 108.7
C4 C5 C6 113.11(18)
C6 C5 H5 108.7
C5 C6 H6 107.9
C7 C6 C5 111.25(19)
C7 C6 H6 107.9
C7 C6 C11 110.58(19)
C11 C6 C5 111.11(18)
C11 C6 H6 107.9
C6 C7 H7 116.3
C8 C7 C6 127.4(2)
C8 C7 H7 116.3
C7 C8 H8 116.4
C7 C8 C9 127.2(2)
C9 C8 H8 116.4
C8 C9 H9A 109.5
C8 C9 H9B 109.5
C8 C9 H9C 109.5
H9A C9 H9B 109.5
H9A C9 H9C 109.5
H9B C9 H9C 109.5
C4 C10 H10A 109.5
C4 C10 H10B 109.5
C4 C10 H10C 109.5
H10A C10 H10B 109.5
H10A C10 H10C 109.5
H10B C10 H10C 109.5
C6 C11 H11A 109.5
C6 C11 H11B 109.5
C6 C11 H11C 109.5
H11A C11 H11B 109.5
H11A C11 H11C 109.5
H11B C11 H11C 109.5

loop_
_geom_bond_atom_site_label_1
_geom_bond_atom_site_label_2
_geom_bond_distance
O1 C1 1.198(3)
O2 C1 1.340(3)
O2 C2 1.450(3)
O3 C1 1.329(3)
O3 C3 1.461(3)
O4 H4 0.8200
O4 C5 1.432(3)
C2 H2A 0.9700
C2 H2B 0.9700
C2 C3 1.532(3)
C3 H3 0.9800
C3 C4 1.525(3)
C4 H4A 0.9800
C4 C5 1.535(3)
C4 C10 1.529(3)
C5 H5 0.9800
C5 C6 1.539(3)
C6 H6 0.9800
C6 C7 1.513(3)
C6 C11 1.536(3)
C7 H7 0.9300
C7 C8 1.323(3)
C8 H8 0.9300
C8 C9 1.501(4)
C9 H9A 0.9600
C9 H9B 0.9600
C9 H9C 0.9600
C10 H10A 0.9600
C10 H10B 0.9600
C10 H10C 0.9600
C11 H11A 0.9600
C11 H11B 0.9600
C11 H11C 0.9600

loop_
_geom_hbond_atom_site_label_D
_geom_hbond_atom_site_label_H
_geom_hbond_atom_site_label_A
_geom_hbond_site_symmetry_A
_geom_hbond_distance_DH
_geom_hbond_distance_HA
_geom_hbond_distance_DA
_geom_hbond_angle_DHA
O4 H4 O1 1_565 0.82 2.05 2.811(2) 155

loop_
_geom_torsion_atom_site_label_1
_geom_torsion_atom_site_label_2
_geom_torsion_atom_site_label_3
_geom_torsion_atom_site_label_4
_geom_torsion
O2 C2 C3 O3 -13.8(2)
O2 C2 C3 C4 105.2(2)
O3 C3 C4 C5 -167.31(18)
O3 C3 C4 C10 65.9(2)
O4 C5 C6 C7 61.8(2)
O4 C5 C6 C11 -61.9(3)
C1 O2 C2 C3 12.2(2)
C1 O3 C3 C2 11.6(2)
C1 O3 C3 C4 -113.0(2)
C2 O2 C1 O1 174.9(2)
C2 O2 C1 O3 -5.3(2)
C2 C3 C4 C5 77.5(2)
C2 C3 C4 C10 -49.2(3)
C3 O3 C1 O1 175.2(2)
C3 O3 C1 O2 -4.5(2)
C3 C4 C5 O4 56.7(2)
C3 C4 C5 C6 179.52(19)
C4 C5 C6 C7 -56.9(3)
C4 C5 C6 C11 179.4(2)
C5 C6 C7 C8 131.2(3)
C6 C7 C8 C9 -1.0(4)
C10 C4 C5 O4 -176.93(18)
C10 C4 C5 C6 -54.1(3)
C11 C6 C7 C8 -104.8(3)

_cod_database_fobs_code 2242226
